data_3500001
loop_
_publ_author_name
'Miguel Quir\'os'
'Juan M. Salas'

_journal_name_full 'Personal communication to COD'
_journal_year 2011
_chemical_formula_moiety '2 (C9 H9 N4 O4 1+), Fe H12 O6 2+, 4 (H2 O)'
_chemical_formula_sum 'C18 H38 Fe N8 O18'
_chemical_formula_weight 710.41
_chemical_name_systematic
; 
 ? 
;
_space_group_IT_number 2
_symmetry_cell_setting triclinic
_symmetry_space_group_name_Hall '-P 1'
_symmetry_space_group_name_H-M 'P -1'
_atom_sites_solution_hydrogens geom
_atom_sites_solution_primary direct
_atom_sites_solution_secondary difmap
_audit_creation_method SHELXL-97
_cell_angle_alpha 105.260(10)
_cell_angle_beta 95.100(10)
_cell_angle_gamma 115.580(10)
_cell_formula_units_Z 1
_cell_length_a 8.1720(10)
_cell_length_b 9.1441(6)
_cell_length_c 11.945(2)
_cell_measurement_temperature 293(2)
_cell_volume 755.39(19)
_computing_structure_refinement 'SHELXL-97 (Sheldrick, 1997)'
_computing_structure_solution 'SHELXS-97 (Sheldrick, 1990)'
_diffrn_ambient_temperature 293(2)
_diffrn_measured_fraction_theta_full 0.992
_diffrn_measured_fraction_theta_max 0.975
_diffrn_radiation_monochromator graphite
_diffrn_radiation_source 'fine-focus sealed tube'
_diffrn_radiation_type MoK\a
_diffrn_radiation_wavelength 0.71073
_diffrn_reflns_av_R_equivalents 0.1513
_diffrn_reflns_av_sigmaI/netI 0.0806
_diffrn_reflns_limit_h_max 11
_diffrn_reflns_limit_h_min -1
_diffrn_reflns_limit_k_max 11
_diffrn_reflns_limit_k_min -11
_diffrn_reflns_limit_l_max 16
_diffrn_reflns_limit_l_min -16
_diffrn_reflns_number 5131
_diffrn_reflns_theta_full 28.50
_diffrn_reflns_theta_max 30.00
_diffrn_reflns_theta_min 1.82
_exptl_absorpt_coefficient_mu 0.591
_exptl_absorpt_correction_type none
_exptl_crystal_density_diffrn 1.562
_exptl_crystal_density_method 'not measured'
_exptl_crystal_F_000 372
_refine_diff_density_max 0.464
_refine_diff_density_min -0.540
_refine_diff_density_rms 0.065
_refine_ls_extinction_method none
_refine_ls_goodness_of_fit_ref 1.596
_refine_ls_hydrogen_treatment mixed
_refine_ls_matrix_type full
_refine_ls_number_parameters 233
_refine_ls_number_reflns 4291
_refine_ls_number_restraints 12
_refine_ls_restrained_S_all 1.596
_refine_ls_R_factor_all 0.0425
_refine_ls_R_factor_gt 0.0391
_refine_ls_shift/su_max 0.001
_refine_ls_shift/su_mean 0.000
_refine_ls_structure_factor_coef Fsqd
_refine_ls_weighting_details 'calc w=1/[\s^2^(Fo^2^)+(0.0600P)^2^+0.0000P] where P=(Fo^2^+2Fc^2^)/3'
_refine_ls_weighting_scheme calc
_refine_ls_wR_factor_gt 0.1296
_refine_ls_wR_factor_ref 0.1315
_reflns_number_gt 3985
_reflns_number_total 4291
_reflns_threshold_expression >2sigma(I)
_cod_data_source_file feteof.cif
_cod_data_source_block feteof
_cod_original_cell_volume 755.39(16)
_cod_database_code 3500001
_cod_database_fobs_code 3500001

loop_
_symmetry_equiv_pos_as_xyz
'x, y, z'
'-x, -y, -z'

loop_
_atom_site_label
_atom_site_type_symbol
_atom_site_fract_x
_atom_site_fract_y
_atom_site_fract_z
_atom_site_U_iso_or_equiv
_atom_site_adp_type
_atom_site_occupancy
_atom_site_symmetry_multiplicity
_atom_site_calc_flag
_atom_site_refinement_flags
_atom_site_disorder_assembly
_atom_site_disorder_group
Fe Fe 0.5000 0.5000 0.5000 0.02431(10) Uani 1 2 d S . .
N1 N 0.73401(17) 0.42422(16) -0.02050(10) 0.0314(2) Uani 1 1 d . . .
C1 C 0.6160(3) 0.3920(3) -0.13346(15) 0.0463(4) Uani 1 1 d . . .
H11 H 0.6593 0.4945 -0.1547 0.056 Uiso 1 1 d R . .
H12 H 0.4882 0.3531 -0.1284 0.056 Uiso 1 1 d R . .
H13 H 0.6260 0.3046 -0.1932 0.056 Uiso 1 1 d R . .
C2 C 0.7440(2) 0.28227(18) -0.00516(12) 0.0309(3) Uani 1 1 d . . .
O2 O 0.66388(19) 0.14034(15) -0.08471(11) 0.0429(3) Uani 1 1 d . . .
N3 N 0.84736(19) 0.30621(16) 0.10092(11) 0.0322(3) Uani 1 1 d . . .
C3 C 0.8573(3) 0.1587(2) 0.12225(17) 0.0482(4) Uani 1 1 d . . .
H31 H 0.9235 0.1922 0.2028 0.058 Uiso 1 1 d R . .
H32 H 0.9234 0.1233 0.0679 0.058 Uiso 1 1 d R . .
H33 H 0.7346 0.0649 0.1084 0.058 Uiso 1 1 d R . .
C4 C 0.93325(19) 0.46548(18) 0.18775(12) 0.0288(3) Uani 1 1 d . . .
C5 C 0.92235(18) 0.60414(17) 0.17052(12) 0.0276(3) Uani 1 1 d . . .
C6 C 0.82087(19) 0.59242(18) 0.06318(12) 0.0295(3) Uani 1 1 d . . .
O6 O 0.80528(18) 0.71021(16) 0.04053(11) 0.0426(3) Uani 1 1 d . . .
N7 N 1.02696(17) 0.74006(16) 0.27596(11) 0.0318(3) Uani 1 1 d . . .
C8 C 1.0898(2) 0.6753(2) 0.34758(14) 0.0385(3) Uani 1 1 d . . .
H8 H 1.1624 0.7403 0.4248 0.046 Uiso 1 1 d R . .
N9 N 1.03804(19) 0.50833(18) 0.29749(12) 0.0368(3) Uani 1 1 d . . .
C10 C 1.05022(19) 0.91340(18) 0.30915(14) 0.0332(3) Uani 1 1 d . . .
H101 H 1.0681 0.9528 0.2411 0.040 Uiso 1 1 d R . .
H102 H 1.1618 0.9890 0.3726 0.040 Uiso 1 1 d R . .
C11 C 0.88411(18) 0.92668(17) 0.35088(11) 0.0266(2) Uani 1 1 d . . .
O11 O 0.74345(16) 0.79233(14) 0.34253(12) 0.0401(3) Uani 1 1 d . . .
O12 O 0.90365(16) 1.07577(14) 0.39032(12) 0.0394(3) Uani 1 1 d . . .
O1W O 0.59466(19) 0.46223(15) 0.33969(10) 0.0423(3) Uani 1 1 d D . .
H11W H 0.521(3) 0.382(2) 0.2752(17) 0.051 Uiso 1 1 d D . .
H12W H 0.649(3) 0.5584(19) 0.330(2) 0.051 Uiso 1 1 d D . .
O2W O 0.77898(15) 0.64065(15) 0.59844(12) 0.0417(3) Uani 1 1 d D . .
H21W H 0.865(3) 0.727(2) 0.585(2) 0.050 Uiso 1 1 d D . .
H22W H 0.831(3) 0.587(3) 0.625(2) 0.050 Uiso 1 1 d D . .
O3W O 0.49819(17) 0.72419(14) 0.48317(11) 0.0367(2) Uani 1 1 d D . .
H31W H 0.491(3) 0.798(3) 0.5403(15) 0.044 Uiso 1 1 d D . .
H32W H 0.564(3) 0.759(3) 0.4397(16) 0.044 Uiso 1 1 d D . .
O4W O 0.4035(3) 0.2110(2) 0.12145(15) 0.0754(6) Uani 1 1 d . . .
H41W H 0.3365 0.1021 0.1066 0.091 Uiso 1 1 d R . .
H42W H 0.3582 0.2439 0.0713 0.091 Uiso 1 1 d R . .
O5W O 0.5374(2) 1.0373(2) 0.34452(15) 0.0624(4) Uani 1 1 d D . .
H51W H 0.646(3) 1.045(4) 0.355(2) 0.075 Uiso 1 1 d D . .
H52W H 0.484(3) 0.995(4) 0.2685(16) 0.075 Uiso 1 1 d D . .

loop_
_atom_site_aniso_label
_atom_site_aniso_U_11
_atom_site_aniso_U_22
_atom_site_aniso_U_33
_atom_site_aniso_U_23
_atom_site_aniso_U_13
_atom_site_aniso_U_12
Fe 0.02535(15) 0.01984(15) 0.02568(15) 0.00687(10) 0.00312(10) 0.00989(11)
N1 0.0335(6) 0.0334(6) 0.0256(5) 0.0071(4) 0.0011(4) 0.0170(5)
C1 0.0515(9) 0.0518(10) 0.0321(7) 0.0092(7) -0.0058(7) 0.0271(8)
C2 0.0324(6) 0.0292(6) 0.0273(6) 0.0049(5) 0.0032(5) 0.0146(5)
O2 0.0507(7) 0.0326(6) 0.0328(5) -0.0010(4) -0.0054(5) 0.0184(5)
N3 0.0377(6) 0.0264(5) 0.0291(5) 0.0045(4) -0.0003(4) 0.0167(5)
C3 0.0660(11) 0.0319(8) 0.0419(8) 0.0084(6) -0.0050(8) 0.0245(8)
C4 0.0291(6) 0.0288(6) 0.0265(6) 0.0051(5) 0.0020(5) 0.0153(5)
C5 0.0273(6) 0.0257(6) 0.0283(6) 0.0056(5) 0.0033(5) 0.0137(5)
C6 0.0299(6) 0.0312(6) 0.0290(6) 0.0101(5) 0.0063(5) 0.0159(5)
O6 0.0535(7) 0.0375(6) 0.0414(6) 0.0147(5) 0.0030(5) 0.0262(6)
N7 0.0304(5) 0.0281(6) 0.0324(6) 0.0024(4) 0.0013(4) 0.0155(5)
C8 0.0392(7) 0.0381(8) 0.0318(7) 0.0011(6) -0.0041(6) 0.0211(6)
N9 0.0405(7) 0.0363(7) 0.0309(6) 0.0046(5) -0.0040(5) 0.0220(6)
C10 0.0278(6) 0.0232(6) 0.0408(7) 0.0046(5) 0.0074(5) 0.0088(5)
C11 0.0276(6) 0.0222(5) 0.0266(5) 0.0071(4) 0.0039(4) 0.0099(5)
O11 0.0329(5) 0.0263(5) 0.0568(7) 0.0140(5) 0.0166(5) 0.0091(4)
O12 0.0366(5) 0.0228(5) 0.0546(7) 0.0081(4) 0.0110(5) 0.0133(4)
O1W 0.0548(7) 0.0298(5) 0.0349(5) 0.0088(4) 0.0176(5) 0.0134(5)
O2W 0.0280(5) 0.0292(5) 0.0596(7) 0.0202(5) -0.0059(5) 0.0064(4)
O3W 0.0453(6) 0.0273(5) 0.0451(6) 0.0166(4) 0.0174(5) 0.0201(5)
O4W 0.1152(15) 0.0419(8) 0.0508(8) -0.0040(6) -0.0255(9) 0.0409(9)
O5W 0.0627(9) 0.0718(10) 0.0539(8) -0.0015(7) 0.0074(7) 0.0469(9)

loop_
_atom_type_symbol
_atom_type_description
_atom_type_scat_dispersion_real
_atom_type_scat_dispersion_imag
_atom_type_scat_source
C C 0.0033 0.0016 'International Tables Vol C Tables 4.2.6.8 and 6.1.1.4'
H H 0.0000 0.0000 'International Tables Vol C Tables 4.2.6.8 and 6.1.1.4'
N N 0.0061 0.0033 'International Tables Vol C Tables 4.2.6.8 and 6.1.1.4'
O O 0.0106 0.0060 'International Tables Vol C Tables 4.2.6.8 and 6.1.1.4'
Fe Fe 0.3463 0.8444 'International Tables Vol C Tables 4.2.6.8 and 6.1.1.4'

loop_
_geom_angle_atom_site_label_1
_geom_angle_atom_site_label_2
_geom_angle_atom_site_label_3
_geom_angle
_geom_angle_site_symmetry_1
_geom_angle_site_symmetry_3
_geom_angle_publ_flag
O2W Fe O2W 180.0 2_666 . ?
O2W Fe O3W 92.15(5) 2_666 2_666 ?
O2W Fe O3W 87.85(5) . 2_666 ?
O2W Fe O3W 87.85(5) 2_666 . ?
O2W Fe O3W 92.15(5) . . ?
O3W Fe O3W 180.0 2_666 . ?
O2W Fe O1W 89.48(6) 2_666 2_666 ?
O2W Fe O1W 90.52(6) . 2_666 ?
O3W Fe O1W 89.94(5) 2_666 2_666 ?
O3W Fe O1W 90.06(5) . 2_666 ?
O2W Fe O1W 90.52(6) 2_666 . ?
O2W Fe O1W 89.48(6) . . ?
O3W Fe O1W 90.06(5) 2_666 . ?
O3W Fe O1W 89.94(5) . . ?
O1W Fe O1W 180.0 2_666 . ?
C2 N1 C6 126.30(12) . . ?
C2 N1 C1 115.99(13) . . ?
C6 N1 C1 117.67(13) . . ?
N1 C1 H11 110.5 . . ?
N1 C1 H12 111.1 . . ?
H11 C1 H12 109.4 . . ?
N1 C1 H13 106.8 . . ?
H11 C1 H13 109.2 . . ?
H12 C1 H13 109.8 . . ?
O2 C2 N3 121.15(14) . . ?
O2 C2 N1 121.26(13) . . ?
N3 C2 N1 117.59(12) . . ?
C2 N3 C4 119.57(12) . . ?
C2 N3 C3 119.40(12) . . ?
C4 N3 C3 120.97(13) . . ?
N3 C3 H31 110.0 . . ?
N3 C3 H32 107.6 . . ?
H31 C3 H32 109.5 . . ?
N3 C3 H33 110.9 . . ?
H31 C3 H33 109.5 . . ?
H32 C3 H33 109.4 . . ?
N9 C4 N3 126.32(13) . . ?
N9 C4 C5 111.79(12) . . ?
N3 C4 C5 121.88(12) . . ?
C4 C5 N7 104.96(12) . . ?
C4 C5 C6 122.59(12) . . ?
N7 C5 C6 132.45(13) . . ?
O6 C6 N1 121.39(13) . . ?
O6 C6 C5 126.56(14) . . ?
N1 C6 C5 112.05(12) . . ?
C8 N7 C5 106.15(12) . . ?
C8 N7 C10 125.63(13) . . ?
C5 N7 C10 127.95(13) . . ?
N9 C8 N7 113.54(13) . . ?
N9 C8 H8 123.2 . . ?
N7 C8 H8 123.3 . . ?
C8 N9 C4 103.56(13) . . ?
N7 C10 C11 113.12(11) . . ?
N7 C10 H101 108.9 . . ?
C11 C10 H101 109.0 . . ?
N7 C10 H102 108.9 . . ?
C11 C10 H102 109.0 . . ?
H101 C10 H102 107.8 . . ?
O11 C11 O12 125.75(13) . . ?
O11 C11 C10 118.54(12) . . ?
O12 C11 C10 115.71(12) . . ?
Fe O1W H11W 120.5(15) . . ?
Fe O1W H12W 107.8(17) . . ?
H11W O1W H12W 112.5(17) . . ?
Fe O2W H21W 124.5(15) . . ?
Fe O2W H22W 119.3(15) . . ?
H21W O2W H22W 107.6(16) . . ?
Fe O3W H31W 122.7(14) . . ?
Fe O3W H32W 110.0(15) . . ?
H31W O3W H32W 117.7(18) . . ?
H41W O4W H42W 110.3 . . ?
H51W O5W H52W 110(2) . . ?

loop_
_geom_bond_atom_site_label_1
_geom_bond_atom_site_label_2
_geom_bond_distance
_geom_bond_site_symmetry_2
_geom_bond_publ_flag
Fe O2W 2.1046(11) 2_666 ?
Fe O2W 2.1046(11) . ?
Fe O3W 2.1179(11) 2_666 ?
Fe O3W 2.1179(11) . ?
Fe O1W 2.1284(12) 2_666 ?
Fe O1W 2.1285(12) . ?
N1 C2 1.392(2) . ?
N1 C6 1.4108(18) . ?
N1 C1 1.4669(19) . ?
C1 H11 0.9600 . ?
C1 H12 0.9602 . ?
C1 H13 0.9600 . ?
C2 O2 1.2338(17) . ?
C2 N3 1.3680(18) . ?
N3 C4 1.3719(18) . ?
N3 C3 1.470(2) . ?
C3 H31 0.9601 . ?
C3 H32 0.9600 . ?
C3 H33 0.9601 . ?
C4 N9 1.3584(17) . ?
C4 C5 1.3747(19) . ?
C5 N7 1.3888(17) . ?
C5 C6 1.4159(19) . ?
C6 O6 1.2311(19) . ?
N7 C8 1.340(2) . ?
N7 C10 1.4496(18) . ?
C8 N9 1.336(2) . ?
C8 H8 0.9300 . ?
C10 C11 1.5285(19) . ?
C10 H101 0.9700 . ?
C10 H102 0.9700 . ?
C11 O11 1.2394(17) . ?
C11 O12 1.2516(17) . ?
O1W H11W 0.857(15) . ?
O1W H12W 0.842(14) . ?
O2W H21W 0.866(15) . ?
O2W H22W 0.869(14) . ?
O3W H31W 0.852(14) . ?
O3W H32W 0.806(14) . ?
O4W H41W 0.8615 . ?
O4W H42W 0.8598 . ?
O5W H51W 0.852(16) . ?
O5W H52W 0.873(16) . ?

loop_
_geom_hbond_atom_site_label_D
_geom_hbond_atom_site_label_H
_geom_hbond_atom_site_label_A
_geom_hbond_distance_DH
_geom_hbond_distance_HA
_geom_hbond_distance_DA
_geom_hbond_angle_DHA
_geom_hbond_site_symmetry_A
O1W H11W O4W 0.857(15) 1.901(16) 2.7455(19) 168(2) .
O1W H11W O4W 0.857(15) 1.901(16) 2.7455(19) 168(2) .
O1W H11W O4W 0.857(15) 1.901(16) 2.7455(19) 168(2) .
O1W H12W O11 0.842(14) 1.892(15) 2.7130(17) 165(2) .
O2W H21W O12 0.866(15) 1.895(17) 2.7232(16) 160(2) 2_776
O2W H22W N9 0.869(14) 1.957(15) 2.8209(18) 173(2) 2_766
O3W H31W O5W 0.852(14) 1.865(15) 2.7148(18) 175(2) 2_676
O3W H32W O11 0.806(14) 1.922(14) 2.7016(17) 163(2) .
O4W H41W O2 0.86 2.16 2.916(2) 146.1 2_655
O4W H42W O6 0.86 2.05 2.895(2) 167.2 2_665
O5W H52W O2 0.873(16) 2.150(17) 3.018(2) 173(3) 2_665
O5W H51W O12 0.852(16) 1.992(16) 2.842(2) 176(3) .
